data_4089030
loop_
_publ_author_name
'Uhl, Werner'
'Willeke, Matthias'
'Hengesbach, Frank'
'Hepp, Alexander'
'Layh, Marcus'

_publ_section_title
;
 Aluminum and Gallium Hydrazides as Active Lewis Pairs: Cooperative C--H
 Bond Activation with H--C\\tb C--Ph and Pentafluorobenzene
;
_journal_issue 21
_journal_name_full Organometallics
_journal_page_first 3701
_journal_paper_doi 10.1021/acs.organomet.6b00658
_journal_volume 35
_journal_year 2016
_chemical_formula_sum 'C37 H62 Ga2 N4'
_chemical_formula_weight 702.34
_space_group_crystal_system tetragonal
_space_group_IT_number 117
_space_group_name_Hall 'P -4 -2ab'
_space_group_name_H-M_alt 'P -4 b 2'
_atom_sites_solution_hydrogens geom
_audit_creation_method SHELXL-2014/7
_cell_angle_alpha 90
_cell_angle_beta 90
_cell_angle_gamma 90
_cell_formula_units_Z 4
_cell_length_a 19.2929(17)
_cell_length_b 19.2929(17)
_cell_length_c 10.2158(9)
_cell_measurement_reflns_used 6768
_cell_measurement_temperature 153(2)
_cell_measurement_theta_max 28.755
_cell_measurement_theta_min 2.361
_cell_volume 3802.5(6)
_computing_cell_refinement 'Bruker SAINT+'
_computing_data_collection 'Bruker SMART'
_computing_data_reduction 'Bruker SHELXTL'
_computing_molecular_graphics 'Bruker SHELXTL'
_computing_publication_material 'Bruker SHELXTL'
_computing_structure_refinement 'SHELXL-2014 (Sheldrick, 2014)'
_computing_structure_solution 'SHELXS-2014 (Sheldrick, 2014)'
_diffrn_ambient_temperature 153(2)
_diffrn_measured_fraction_theta_full 0.997
_diffrn_measured_fraction_theta_max 0.998
_diffrn_measurement_device_type 'CCD area detector'
_diffrn_measurement_method 'omega scans'
_diffrn_radiation_type MoK\a
_diffrn_radiation_wavelength 0.71073
_diffrn_reflns_av_R_equivalents 0.0370
_diffrn_reflns_av_unetI/netI 0.0399
_diffrn_reflns_Laue_measured_fraction_full 0.997
_diffrn_reflns_Laue_measured_fraction_max 0.998
_diffrn_reflns_limit_h_max 26
_diffrn_reflns_limit_h_min -24
_diffrn_reflns_limit_k_max 26
_diffrn_reflns_limit_k_min -25
_diffrn_reflns_limit_l_max 10
_diffrn_reflns_limit_l_min -13
_diffrn_reflns_number 20112
_diffrn_reflns_point_group_measured_fraction_full 0.997
_diffrn_reflns_point_group_measured_fraction_max 0.997
_diffrn_reflns_theta_full 25.242
_diffrn_reflns_theta_max 29.122
_diffrn_reflns_theta_min 2.904
_diffrn_source microsource
_exptl_absorpt_coefficient_mu 1.446
_exptl_absorpt_correction_T_max 0.746
_exptl_absorpt_correction_T_min 0.690
_exptl_absorpt_correction_type empirical
_exptl_absorpt_process_details SADABS
_exptl_crystal_colour colourless
_exptl_crystal_density_diffrn 1.227
_exptl_crystal_description block
_exptl_crystal_F_000 1496
_exptl_crystal_size_max 0.270
_exptl_crystal_size_mid 0.160
_exptl_crystal_size_min 0.150
_refine_diff_density_max 1.798
_refine_diff_density_min -0.473
_refine_diff_density_rms 0.108
_refine_ls_abs_structure_details
;
 Flack x determined using 1900 quotients [(I+)-(I-)]/[(I+)+(I-)]
 (Parsons, Flack and Wagner, Acta Cryst. B69 (2013) 249-259).
;
_refine_ls_abs_structure_Flack 0.107(6)
_refine_ls_extinction_method none
_refine_ls_goodness_of_fit_ref 1.207
_refine_ls_hydrogen_treatment constr
_refine_ls_matrix_type full
_refine_ls_number_parameters 195
_refine_ls_number_reflns 5113
_refine_ls_number_restraints 6
_refine_ls_restrained_S_all 1.207
_refine_ls_R_factor_all 0.0503
_refine_ls_R_factor_gt 0.0453
_refine_ls_shift/su_max 0.000
_refine_ls_shift/su_mean 0.000
_refine_ls_structure_factor_coef Fsqd
_refine_ls_weighting_details 'w=1/[\s^2^(Fo^2^)+(0.0584P)^2^+3.4670P] where P=(Fo^2^+2Fc^2^)/3'
_refine_ls_weighting_scheme calc
_refine_ls_wR_factor_gt 0.1258
_refine_ls_wR_factor_ref 0.1279
_reflns_Friedel_coverage 0.826
_reflns_Friedel_fraction_full 0.997
_reflns_Friedel_fraction_max 0.997
_reflns_number_gt 4681
_reflns_number_total 5113
_reflns_threshold_expression 'I > 2\s(I)'
_cod_data_source_file om6b00658_si_001.cif
_cod_data_source_block sad_(compound_1c(cis))
_cod_original_cell_volume 3802.5(7)
_cod_database_code 4089030
_shelx_shelxl_version_number 2014/7
_shelx_space_group_comment
;
The symmetry employed for this shelxl refinement is uniquely defined
by the following loop, which should always be used as a source of
symmetry information in preference to the above space-group names.
They are only intended as comments.
;
_shelx_estimated_absorpt_t_min 0.696
_shelx_estimated_absorpt_t_max 0.812

loop_
_space_group_symop_operation_xyz
'x, y, z'
'-x, -y, z'
'y, -x, -z'
'-y, x, -z'
'x+1/2, -y+1/2, z'
'-x+1/2, y+1/2, z'
'y+1/2, x+1/2, -z'
'-y+1/2, -x+1/2, -z'

loop_
_atom_site_label
_atom_site_type_symbol
_atom_site_fract_x
_atom_site_fract_y
_atom_site_fract_z
_atom_site_U_iso_or_equiv
_atom_site_adp_type
_atom_site_occupancy
_atom_site_site_symmetry_order
_atom_site_calc_flag
_atom_site_refinement_flags_posn
_atom_site_refinement_flags_adp
_atom_site_refinement_flags_occupancy
Ga1 Ga 0.60374(2) 0.18356(2) 0.09387(6) 0.01948(14) Uani 1 1 d . . .
C4 C 0.5203(3) 0.1247(3) 0.1230(5) 0.0268(11) Uani 1 1 d . . .
H4A H 0.5160 0.1141 0.2164 0.032 Uiso 1 1 calc R U .
H4B H 0.5251 0.0814 0.0735 0.032 Uiso 1 1 calc R U .
H4C H 0.4789 0.1496 0.0933 0.032 Uiso 1 1 calc R U .
C3 C 0.5901(3) 0.2680(3) 0.2028(5) 0.0320(12) Uani 1 1 d . . .
H3A H 0.5500 0.2940 0.1702 0.038 Uiso 1 1 calc R U .
H3B H 0.6316 0.2972 0.1978 0.038 Uiso 1 1 calc R U .
H3C H 0.5820 0.2545 0.2939 0.038 Uiso 1 1 calc R U .
C1 C 0.6728(2) 0.0549(2) 0.1764(5) 0.0201(9) Uani 1 1 d . . .
H1 H 0.6297 0.0393 0.1307 0.024 Uiso 1 1 calc R U .
C11 C 0.6511(3) 0.0606(3) 0.3224(5) 0.0282(11) Uani 1 1 d . . .
H11 H 0.6213 0.1024 0.3352 0.034 Uiso 1 1 calc R U .
C12 C 0.6085(3) -0.0057(3) 0.3508(6) 0.0354(13) Uani 1 1 d . . .
H12A H 0.5911 -0.0046 0.4419 0.042 Uiso 1 1 calc R U .
H12B H 0.5682 -0.0079 0.2911 0.042 Uiso 1 1 calc R U .
C13 C 0.6543(3) -0.0699(3) 0.3310(7) 0.0422(15) Uani 1 1 d . . .
H13 H 0.6264 -0.1126 0.3488 0.051 Uiso 1 1 calc R U .
C14 C 0.7157(4) -0.0675(4) 0.4244(8) 0.059(2) Uani 1 1 d . . .
H14A H 0.7450 -0.1091 0.4120 0.070 Uiso 1 1 calc R U .
H14B H 0.6990 -0.0671 0.5160 0.070 Uiso 1 1 calc R U .
C15 C 0.7583(3) -0.0017(4) 0.3970(7) 0.053(2) Uani 1 1 d . . .
H15 H 0.7986 0.0000 0.4584 0.064 Uiso 1 1 calc R U .
C16 C 0.7848(3) -0.0039(4) 0.2570(7) 0.0454(16) Uani 1 1 d . . .
H16A H 0.8138 -0.0456 0.2442 0.054 Uiso 1 1 calc R U .
H16B H 0.8138 0.0375 0.2395 0.054 Uiso 1 1 calc R U .
C17 C 0.7227(3) -0.0054(3) 0.1611(6) 0.0307(11) Uani 1 1 d . . .
H17 H 0.7404 -0.0066 0.0691 0.037 Uiso 1 1 calc R U .
C18 C 0.6815(3) -0.0723(3) 0.1892(7) 0.0374(14) Uani 1 1 d . . .
H18A H 0.6422 -0.0762 0.1274 0.045 Uiso 1 1 calc R U .
H18B H 0.7118 -0.1132 0.1773 0.045 Uiso 1 1 calc R U .
C19 C 0.7129(3) 0.0632(4) 0.4177(6) 0.0464(16) Uani 1 1 d . . .
H19A H 0.6959 0.0646 0.5091 0.056 Uiso 1 1 calc R U .
H19B H 0.7406 0.1056 0.4016 0.056 Uiso 1 1 calc R U .
N1 N 0.69200(19) 0.1209(2) 0.1087(4) 0.0194(7) Uani 1 1 d . . .
N2 N 0.7564(2) 0.1475(2) 0.1685(4) 0.0251(9) Uani 1 1 d . . .
C21 C 0.8129(3) 0.1507(3) 0.0749(6) 0.0318(12) Uani 1 1 d . . .
H21A H 0.8023 0.1859 0.0071 0.038 Uiso 1 1 calc R U .
H21B H 0.8181 0.1053 0.0310 0.038 Uiso 1 1 calc R U .
C22 C 0.8812(3) 0.1699(4) 0.1450(7) 0.0440(16) Uani 1 1 d . . .
H22A H 0.8942 0.1320 0.2056 0.053 Uiso 1 1 calc R U .
H22B H 0.9186 0.1745 0.0792 0.053 Uiso 1 1 calc R U .
C23 C 0.8751(4) 0.2363(4) 0.2204(7) 0.0468(17) Uani 1 1 d . . .
H23A H 0.8692 0.2756 0.1591 0.056 Uiso 1 1 calc R U .
H23B H 0.9180 0.2442 0.2715 0.056 Uiso 1 1 calc R U .
C24 C 0.8121(4) 0.2323(4) 0.3140(6) 0.0439(16) Uani 1 1 d . . .
H24A H 0.8210 0.1972 0.3826 0.053 Uiso 1 1 calc R U .
H24B H 0.8053 0.2777 0.3572 0.053 Uiso 1 1 calc R U .
C25 C 0.7474(3) 0.2130(3) 0.2379(6) 0.0326(12) Uani 1 1 d . . .
H25A H 0.7077 0.2090 0.2990 0.039 Uiso 1 1 calc R U .
H25B H 0.7366 0.2501 0.1741 0.039 Uiso 1 1 calc R U .
C01 C 0.9737(7) 0.0246(8) -0.1958(17) 0.078(5) Uiso 0.5 1 d D U P
C02 C 0.9543(16) 0.0522(15) -0.0756(16) 0.129(10) Uiso 0.5 1 d D U P
C03 C 0.9731(11) 0.0240(12) 0.044(2) 0.167(16) Uiso 0.5 1 d D U P

loop_
_atom_site_aniso_label
_atom_site_aniso_U_11
_atom_site_aniso_U_22
_atom_site_aniso_U_33
_atom_site_aniso_U_23
_atom_site_aniso_U_13
_atom_site_aniso_U_12
Ga1 0.0217(2) 0.0188(2) 0.0179(2) 0.0006(2) 0.0010(2) -0.00345(17)
C4 0.022(2) 0.029(2) 0.029(3) 0.004(2) 0.0009(19) -0.0041(18)
C3 0.044(3) 0.028(3) 0.023(3) -0.003(2) 0.006(2) -0.002(2)
C1 0.018(2) 0.022(2) 0.021(2) 0.0044(18) -0.0025(17) -0.0044(16)
C11 0.028(2) 0.038(3) 0.020(2) 0.008(2) -0.0027(19) -0.008(2)
C12 0.035(3) 0.041(3) 0.030(3) 0.014(2) 0.003(2) -0.010(2)
C13 0.041(3) 0.034(3) 0.051(4) 0.025(3) -0.007(3) -0.008(2)
C14 0.054(4) 0.065(5) 0.057(5) 0.040(4) -0.018(4) -0.007(3)
C15 0.043(3) 0.065(4) 0.052(4) 0.032(4) -0.030(3) -0.014(3)
C16 0.026(3) 0.045(4) 0.066(4) 0.023(3) -0.014(3) -0.001(2)
C17 0.022(2) 0.032(3) 0.038(3) 0.010(2) -0.001(2) 0.005(2)
C18 0.035(3) 0.026(3) 0.051(4) 0.011(3) -0.006(3) 0.001(2)
C19 0.051(4) 0.069(4) 0.019(3) 0.014(3) -0.012(3) -0.023(3)
N1 0.0167(16) 0.0221(17) 0.0192(19) 0.0033(15) -0.0032(15) -0.0057(13)
N2 0.0197(19) 0.034(2) 0.022(2) 0.0027(17) -0.0074(16) -0.0104(17)
C21 0.022(2) 0.047(3) 0.027(3) 0.003(2) 0.000(2) -0.014(2)
C22 0.024(3) 0.067(4) 0.042(3) 0.008(3) -0.008(2) -0.021(3)
C23 0.036(3) 0.059(4) 0.045(4) 0.004(3) -0.014(3) -0.029(3)
C24 0.045(4) 0.055(4) 0.032(3) -0.002(3) -0.015(3) -0.023(3)
C25 0.035(3) 0.037(3) 0.026(3) -0.004(2) -0.008(2) -0.015(2)

loop_
_atom_type_symbol
_atom_type_description
_atom_type_scat_dispersion_real
_atom_type_scat_dispersion_imag
_atom_type_scat_source
C C 0.0033 0.0016 'International Tables Vol C Tables 4.2.6.8 and 6.1.1.4'
H H 0.0000 0.0000 'International Tables Vol C Tables 4.2.6.8 and 6.1.1.4'
N N 0.0061 0.0033 'International Tables Vol C Tables 4.2.6.8 and 6.1.1.4'
Ga Ga 0.2307 1.6083 'International Tables Vol C Tables 4.2.6.8 and 6.1.1.4'

loop_
_geom_angle_atom_site_label_1
_geom_angle_atom_site_label_2
_geom_angle_atom_site_label_3
_geom_angle
_geom_angle_site_symmetry_1
_geom_angle_site_symmetry_3
C3 Ga1 C4 106.1(2) . .
C3 Ga1 N1 122.7(2) . .
C4 Ga1 N1 108.50(18) . .
C3 Ga1 N1 120.50(19) . 7_545
C4 Ga1 N1 108.58(18) . 7_545
N1 Ga1 N1 89.28(16) . 7_545
C3 Ga1 Ga1 150.91(17) . 7_545
C4 Ga1 Ga1 102.99(16) . 7_545
N1 Ga1 Ga1 46.35(11) . 7_545
N1 Ga1 Ga1 46.11(11) 7_545 7_545
Ga1 C4 H4A 109.5 . .
Ga1 C4 H4B 109.5 . .
H4A C4 H4B 109.5 . .
Ga1 C4 H4C 109.5 . .
H4A C4 H4C 109.5 . .
H4B C4 H4C 109.5 . .
Ga1 C3 H3A 109.5 . .
Ga1 C3 H3B 109.5 . .
H3A C3 H3B 109.5 . .
Ga1 C3 H3C 109.5 . .
H3A C3 H3C 109.5 . .
H3B C3 H3C 109.5 . .
N1 C1 C17 116.6(4) . .
N1 C1 C11 116.8(4) . .
C17 C1 C11 108.9(4) . .
N1 C1 H1 104.3 . .
C17 C1 H1 104.3 . .
C11 C1 H1 104.3 . .
C19 C11 C12 108.6(5) . .
C19 C11 C1 113.7(5) . .
C12 C11 C1 105.3(5) . .
C19 C11 H11 109.7 . .
C12 C11 H11 109.7 . .
C1 C11 H11 109.7 . .
C13 C12 C11 109.7(5) . .
C13 C12 H12A 109.7 . .
C11 C12 H12A 109.7 . .
C13 C12 H12B 109.7 . .
C11 C12 H12B 109.7 . .
H12A C12 H12B 108.2 . .
C14 C13 C12 109.9(7) . .
C14 C13 C18 109.0(6) . .
C12 C13 C18 110.1(5) . .
C14 C13 H13 109.3 . .
C12 C13 H13 109.3 . .
C18 C13 H13 109.3 . .
C13 C14 C15 109.1(5) . .
C13 C14 H14A 109.9 . .
C15 C14 H14A 109.9 . .
C13 C14 H14B 109.9 . .
C15 C14 H14B 109.9 . .
H14A C14 H14B 108.3 . .
C16 C15 C14 109.2(7) . .
C16 C15 C19 110.0(5) . .
C14 C15 C19 110.0(6) . .
C16 C15 H15 109.2 . .
C14 C15 H15 109.2 . .
C19 C15 H15 109.2 . .
C15 C16 C17 109.6(5) . .
C15 C16 H16A 109.7 . .
C17 C16 H16A 109.7 . .
C15 C16 H16B 109.7 . .
C17 C16 H16B 109.7 . .
H16A C16 H16B 108.2 . .
C1 C17 C18 107.1(4) . .
C1 C17 C16 114.2(5) . .
C18 C17 C16 107.3(5) . .
C1 C17 H17 109.4 . .
C18 C17 H17 109.4 . .
C16 C17 H17 109.4 . .
C13 C18 C17 109.0(5) . .
C13 C18 H18A 109.9 . .
C17 C18 H18A 109.9 . .
C13 C18 H18B 109.9 . .
C17 C18 H18B 109.9 . .
H18A C18 H18B 108.3 . .
C11 C19 C15 109.0(5) . .
C11 C19 H19A 109.9 . .
C15 C19 H19A 109.9 . .
C11 C19 H19B 109.9 . .
C15 C19 H19B 109.9 . .
H19A C19 H19B 108.3 . .
N2 N1 C1 108.2(3) . .
N2 N1 Ga1 120.9(3) . .
C1 N1 Ga1 108.8(3) . .
N2 N1 Ga1 121.8(3) . 7_545
C1 N1 Ga1 107.6(3) . 7_545
Ga1 N1 Ga1 87.54(15) . 7_545
C21 N2 C25 111.9(4) . .
C21 N2 N1 112.0(4) . .
C25 N2 N1 113.6(4) . .
N2 C21 C22 110.2(5) . .
N2 C21 H21A 109.6 . .
C22 C21 H21A 109.6 . .
N2 C21 H21B 109.6 . .
C22 C21 H21B 109.6 . .
H21A C21 H21B 108.1 . .
C23 C22 C21 112.1(6) . .
C23 C22 H22A 109.2 . .
C21 C22 H22A 109.2 . .
C23 C22 H22B 109.2 . .
C21 C22 H22B 109.2 . .
H22A C22 H22B 107.9 . .
C22 C23 C24 109.7(5) . .
C22 C23 H23A 109.7 . .
C24 C23 H23A 109.7 . .
C22 C23 H23B 109.7 . .
C24 C23 H23B 109.7 . .
H23A C23 H23B 108.2 . .
C25 C24 C23 110.0(5) . .
C25 C24 H24A 109.7 . .
C23 C24 H24A 109.7 . .
C25 C24 H24B 109.7 . .
C23 C24 H24B 109.7 . .
H24A C24 H24B 108.2 . .
N2 C25 C24 111.3(5) . .
N2 C25 H25A 109.4 . .
C24 C25 H25A 109.4 . .
N2 C25 H25B 109.4 . .
C24 C25 H25B 109.4 . .
H25A C25 H25B 108.0 . .
C01 C01 C02 117.3(12) 2_755 .
C01 C01 C03 68.2(12) 2_755 3_665
C02 C01 C03 52.1(16) . 3_665
C01 C01 C03 67.2(11) 2_755 4_645
C02 C01 C03 58.0(13) . 4_645
C03 C01 C03 44.6(7) 3_665 4_645
C01 C02 C03 124(2) . .
C01 C02 C03 79.5(16) . 3_665
C03 C02 C03 56(2) . 3_665
C01 C02 C03 75.0(13) . 4_645
C03 C02 C03 52(2) . 4_645
C03 C02 C03 53.4(10) 3_665 4_645
C03 C03 C03 62.6(17) 3_665 4_645
C03 C03 C03 58.7(8) 3_665 2_755
C03 C03 C03 58.7(8) 4_645 2_755
C03 C03 C02 65(3) 3_665 .
C03 C03 C02 73(3) 4_645 .
C03 C03 C02 117.1(12) 2_755 .
C03 C03 C02 116(2) 3_665 4_645
C03 C03 C02 59.3(10) 4_645 4_645
C03 C03 C02 69(2) 2_755 4_645
C02 C03 C02 118(2) . 4_645
C03 C03 C02 55.2(8) 3_665 3_665
C03 C03 C02 107(2) 4_645 3_665
C03 C03 C02 58(2) 2_755 3_665
C02 C03 C02 109(2) . 3_665
C02 C03 C02 120.7(9) 4_645 3_665
C03 C03 C01 125.4(14) 3_665 4_645
C03 C03 C01 100.6(13) 4_645 4_645
C03 C03 C01 68.2(12) 2_755 4_645
C02 C03 C01 164(3) . 4_645
C02 C03 C01 48.5(9) 4_645 4_645
C02 C03 C01 87.0(14) 3_665 4_645
C03 C03 C01 100.0(13) 3_665 3_665
C03 C03 C01 124.5(15) 4_645 3_665
C03 C03 C01 67.2(11) 2_755 3_665
C02 C03 C01 151(3) . 3_665
C02 C03 C01 91.2(14) 4_645 3_665
C02 C03 C01 46.9(9) 3_665 3_665
C01 C03 C01 44.6(7) 4_645 3_665

loop_
_geom_bond_atom_site_label_1
_geom_bond_atom_site_label_2
_geom_bond_distance
_geom_bond_site_symmetry_2
Ga1 C3 1.991(5) .
Ga1 C4 1.992(5) .
Ga1 N1 2.093(4) .
Ga1 N1 2.102(4) 7_545
Ga1 Ga1 2.9020(11) 7_545
C4 H4A 0.9800 .
C4 H4B 0.9800 .
C4 H4C 0.9800 .
C3 H3A 0.9800 .
C3 H3B 0.9800 .
C3 H3C 0.9800 .
C1 N1 1.496(6) .
C1 C17 1.520(7) .
C1 C11 1.553(7) .
C1 H1 1.0000 .
C11 C19 1.539(8) .
C11 C12 1.548(7) .
C11 H11 1.0000 .
C12 C13 1.534(9) .
C12 H12A 0.9900 .
C12 H12B 0.9900 .
C13 C14 1.521(10) .
C13 C18 1.541(10) .
C13 H13 1.0000 .
C14 C15 1.538(9) .
C14 H14A 0.9900 .
C14 H14B 0.9900 .
C15 C16 1.519(11) .
C15 C19 1.543(11) .
C15 H15 1.0000 .
C16 C17 1.548(8) .
C16 H16A 0.9900 .
C16 H16B 0.9900 .
C17 C18 1.542(8) .
C17 H17 1.0000 .
C18 H18A 0.9900 .
C18 H18B 0.9900 .
C19 H19A 0.9900 .
C19 H19B 0.9900 .
N1 N2 1.477(5) .
N1 Ga1 2.102(4) 7_545
N2 C21 1.452(7) .
N2 C25 1.458(7) .
C21 C22 1.545(7) .
C21 H21A 0.9900 .
C21 H21B 0.9900 .
C22 C23 1.499(11) .
C22 H22A 0.9900 .
C22 H22B 0.9900 .
C23 C24 1.548(10) .
C23 H23A 0.9900 .
C23 H23B 0.9900 .
C24 C25 1.518(7) .
C24 H24A 0.9900 .
C24 H24B 0.9900 .
C25 H25A 0.9900 .
C25 H25B 0.9900 .
C01 C01 1.3899(14) 2_755
C01 C02 1.3901(14) .
C01 C03 1.83(3) 3_665
C01 C03 1.84(3) 4_645
C02 C03 1.3902(14) .
C02 C03 1.46(4) 3_665
C02 C03 1.61(4) 4_645
C03 C03 1.34(3) 3_665
C03 C03 1.34(3) 4_645
C03 C03 1.3901(14) 2_755
C03 C02 1.46(4) 4_645
C03 C02 1.61(4) 3_665
C03 C01 1.83(3) 4_645
C03 C01 1.84(3) 3_665

loop_
_geom_torsion_atom_site_label_1
_geom_torsion_atom_site_label_2
_geom_torsion_atom_site_label_3
_geom_torsion_atom_site_label_4
_geom_torsion
_geom_torsion_site_symmetry_1
_geom_torsion_site_symmetry_4
N1 C1 C11 C19 -82.4(6) . .
C17 C1 C11 C19 52.2(6) . .
N1 C1 C11 C12 158.8(4) . .
C17 C1 C11 C12 -66.6(5) . .
C19 C11 C12 C13 -60.2(7) . .
C1 C11 C12 C13 61.9(6) . .
C11 C12 C13 C14 60.5(7) . .
C11 C12 C13 C18 -59.5(6) . .
C12 C13 C14 C15 -59.9(8) . .
C18 C13 C14 C15 60.9(8) . .
C13 C14 C15 C16 -60.7(9) . .
C13 C14 C15 C19 60.1(9) . .
C14 C15 C16 C17 61.5(7) . .
C19 C15 C16 C17 -59.3(7) . .
N1 C1 C17 C18 -158.3(5) . .
C11 C1 C17 C18 67.0(5) . .
N1 C1 C17 C16 83.0(6) . .
C11 C1 C17 C16 -51.7(6) . .
C15 C16 C17 C1 56.8(7) . .
C15 C16 C17 C18 -61.8(7) . .
C14 C13 C18 C17 -62.3(6) . .
C12 C13 C18 C17 58.3(6) . .
C1 C17 C18 C13 -61.4(6) . .
C16 C17 C18 C13 61.7(6) . .
C12 C11 C19 C15 60.0(7) . .
C1 C11 C19 C15 -56.9(6) . .
C16 C15 C19 C11 59.8(6) . .
C14 C15 C19 C11 -60.5(7) . .
C17 C1 N1 N2 -64.6(5) . .
C11 C1 N1 N2 66.6(5) . .
C17 C1 N1 Ga1 162.3(4) . .
C11 C1 N1 Ga1 -66.6(4) . .
C17 C1 N1 Ga1 68.8(5) . 7_545
C11 C1 N1 Ga1 -160.1(3) . 7_545
C1 N1 N2 C21 117.8(5) . .
Ga1 N1 N2 C21 -115.8(4) . .
Ga1 N1 N2 C21 -7.6(6) 7_545 .
C1 N1 N2 C25 -114.2(5) . .
Ga1 N1 N2 C25 12.2(5) . .
Ga1 N1 N2 C25 120.4(4) 7_545 .
C25 N2 C21 C22 58.2(6) . .
N1 N2 C21 C22 -172.9(5) . .
N2 C21 C22 C23 -55.6(7) . .
C21 C22 C23 C24 53.3(8) . .
C22 C23 C24 C25 -53.7(8) . .
C21 N2 C25 C24 -60.4(6) . .
N1 N2 C25 C24 171.5(4) . .
C23 C24 C25 N2 57.1(7) . .
C01 C01 C02 C03 -14(5) 2_755 .
C03 C01 C02 C03 -35(3) 3_665 .
C03 C01 C02 C03 19(3) 4_645 .
C01 C01 C02 C03 21(3) 2_755 3_665
C03 C01 C02 C03 54.7(11) 4_645 3_665
C01 C01 C02 C03 -33(3) 2_755 4_645
C03 C01 C02 C03 -54.7(11) 3_665 4_645
C01 C02 C03 C03 44(3) . 3_665
C03 C02 C03 C03 67.3(8) 4_645 3_665
C01 C02 C03 C03 -24(3) . 4_645
C03 C02 C03 C03 -67.3(8) 3_665 4_645
C01 C02 C03 C03 16(5) . 2_755
C03 C02 C03 C03 -28(2) 3_665 2_755
C03 C02 C03 C03 39(2) 4_645 2_755
C01 C02 C03 C02 -63(3) . 4_645
C03 C02 C03 C02 -107(2) 3_665 4_645
C03 C02 C03 C02 -39.6(18) 4_645 4_645
C01 C02 C03 C02 78(3) . 3_665
C03 C02 C03 C02 34.7(12) 3_665 3_665
C03 C02 C03 C02 102.0(17) 4_645 3_665
C01 C02 C03 C01 -90(7) . 4_645
C03 C02 C03 C01 -134(7) 3_665 4_645
C03 C02 C03 C01 -66(6) 4_645 4_645
C01 C02 C03 C01 107(4) . 3_665
C03 C02 C03 C01 64(3) 3_665 3_665
C03 C02 C03 C01 131(3) 4_645 3_665
